data_1536917
loop_
_publ_author_name
'Kotur, B.Ya.'
'Bruvo, M.'

_publ_section_title
;
 Crystal structure of the silicide Sc1.2 Fe4 Si9.8
;
_journal_name_full Kristallografiya
_journal_page_first 1391
_journal_page_last 1394
_journal_volume 36
_journal_year 1991
_chemical_formula_sum 'Fe4 Sc1.2 Si9.86'
_chemical_name_systematic 'Sc1.2 Fe4 Si9.86'
_space_group_IT_number 194
_symmetry_space_group_name_Hall '-P 6c 2c'
_symmetry_space_group_name_H-M 'P 63/m m c'
_cell_angle_alpha 90
_cell_angle_beta 90
_cell_angle_gamma 120
_cell_formula_units_Z 1
_cell_length_a 3.897
_cell_length_b 3.897
_cell_length_c 15.16
_cell_volume 199.384
_citation_journal_id_ASTM KRISAJ
_cod_data_source_file Kotur_KRISAJ_1991_1210.cif
_cod_data_source_block Fe4Sc1.2Si9.86
_cod_original_cell_volume 199.3842
_cod_database_code 1536917

loop_
_symmetry_equiv_pos_as_xyz
x,y,z
x-y,x,z+1/2
-y,x-y,z
-x,-y,z+1/2
-x+y,-x,z
y,-x+y,z+1/2
-y,-x,-z+1/2
x-y,-y,-z
x,x-y,-z+1/2
y,x,-z
-x+y,y,-z+1/2
-x,-x+y,-z
-x,-y,-z
-x+y,-x,-z-1/2
y,-x+y,-z
x,y,-z-1/2
x-y,x,-z
-y,x-y,-z-1/2
y,x,z-1/2
-x+y,y,z
-x,-x+y,z-1/2
-y,-x,z
x-y,-y,z-1/2
x,x-y,z

loop_
_atom_site_label
_atom_site_type_symbol
_atom_site_fract_x
_atom_site_fract_y
_atom_site_fract_z
_atom_site_occupancy
_atom_site_U_iso_or_equiv
Sc1 Sc 0.3333 0.6667 0.25 0.6 0.0
Si2 Si 0 0 0.8631 1 0.0
Fe1 Fe 0.3333 0.6667 0.8911 1 0.0
Si3 Si 0.542 0.084 0.25 0.31 0.0
Si1 Si 0.3333 0.6667 0.0459 1 0.0
